data_4129370
loop_
_publ_author_name
'Hu, Dennis X.'
'Seidl, Frederick J.'
'Bucher, Cyril'
'Burns, Noah Z.'

_publ_section_title
;
 Catalytic chemo-, regio-, and enantioselective bromochlorination of
 allylic alcohols.
;
_journal_issue 11
_journal_name_full 'Journal of the American Chemical Society'
_journal_page_first 3795
_journal_page_last 3798
_journal_paper_doi 10.1021/jacs.5b01384
_journal_volume 137
_journal_year 2015
_chemical_absolute_configuration ad
_chemical_formula_moiety 'C12 H16 Br Cl O'
_chemical_formula_sum 'C12 H16 Br Cl O'
_chemical_formula_weight 291.61
_space_group_crystal_system monoclinic
_space_group_IT_number 4
_space_group_name_Hall 'P 2yb'
_space_group_name_H-M_alt 'P 1 21 1'
_atom_sites_solution_hydrogens mixed
_atom_sites_solution_primary vecmap
_atom_sites_solution_secondary difmap
_audit_creation_method SHELXL-2014/7
_cell_angle_alpha 90
_cell_angle_beta 98.199(3)
_cell_angle_gamma 90
_cell_formula_units_Z 8
_cell_length_a 13.4404(18)
_cell_length_b 6.0532(8)
_cell_length_c 31.206(4)
_cell_measurement_reflns_used 9955
_cell_measurement_temperature 120(2)
_cell_measurement_theta_max 25.82
_cell_measurement_theta_min 2.32
_cell_volume 2512.9(6)
_computing_cell_refinement 'Bruker SAINT v8.34A'
_computing_data_collection 'Bruker APEX-II v2014-5.0'
_computing_data_reduction 'Bruker SAINT v8.34A'
_computing_molecular_graphics 'Bruker XP'
_computing_publication_material 'CIFTAB (Sheldrick, 2008)'
_computing_structure_refinement 'SHELXL-2014/7 (Sheldrick, 2014)'
_computing_structure_solution 'SHELXT-2014/2 (Sheldrick, 2014)'
_diffrn_ambient_temperature 120(2)
_diffrn_detector_area_resol_mean 8.33
_diffrn_measured_fraction_theta_full 1.000
_diffrn_measured_fraction_theta_max 0.997
_diffrn_measurement_device_type 'Bruker APEX-II'
_diffrn_measurement_method 'combination of \w and \f-scans '
_diffrn_radiation_type MoK\a
_diffrn_radiation_wavelength 0.71073
_diffrn_reflns_av_R_equivalents 0.0408
_diffrn_reflns_av_unetI/netI 0.0448
_diffrn_reflns_Laue_measured_fraction_full 1.000
_diffrn_reflns_Laue_measured_fraction_max 0.997
_diffrn_reflns_limit_h_max 16
_diffrn_reflns_limit_h_min -16
_diffrn_reflns_limit_k_max 7
_diffrn_reflns_limit_k_min -7
_diffrn_reflns_limit_l_max 38
_diffrn_reflns_limit_l_min -38
_diffrn_reflns_number 54621
_diffrn_reflns_point_group_measured_fraction_full 0.999
_diffrn_reflns_point_group_measured_fraction_max 0.996
_diffrn_reflns_theta_full 25.242
_diffrn_reflns_theta_max 26.406
_diffrn_reflns_theta_min 1.319
_diffrn_source 'fine-focus sealed tube'
_exptl_absorpt_coefficient_mu 3.457
_exptl_absorpt_correction_T_max 0.9396
_exptl_absorpt_correction_T_min 0.6689
_exptl_absorpt_correction_type numerical
_exptl_absorpt_process_details 'SADABS (Sheldrick, 2014)'
_exptl_crystal_colour colorless
_exptl_crystal_density_diffrn 1.542
_exptl_crystal_description blade
_exptl_crystal_F_000 1184
_exptl_crystal_size_max 0.221
_exptl_crystal_size_mid 0.061
_exptl_crystal_size_min 0.037
_refine_diff_density_max 1.053
_refine_diff_density_min -1.136
_refine_diff_density_rms 0.091
_refine_ls_abs_structure_details
;
 Flack x determined using 3700 quotients [(I+)-(I-)]/[(I+)+(I-)]
 (Parsons, Flack and Wagner, Acta Cryst. B69 (2013) 249-259).
;
_refine_ls_abs_structure_Flack 0.038(3)
_refine_ls_extinction_method none
_refine_ls_goodness_of_fit_ref 1.030
_refine_ls_hydrogen_treatment mixed
_refine_ls_matrix_type full
_refine_ls_number_parameters 570
_refine_ls_number_reflns 10319
_refine_ls_number_restraints 91
_refine_ls_restrained_S_all 1.062
_refine_ls_R_factor_all 0.0490
_refine_ls_R_factor_gt 0.0409
_refine_ls_shift/su_max 0.002
_refine_ls_shift/su_mean 0.000
_refine_ls_structure_factor_coef Fsqd
_refine_ls_weighting_details 'w=1/[\s^2^(Fo^2^)+(0.0585P)^2^+2.7246P] where P=(Fo^2^+2Fc^2^)/3'
_refine_ls_weighting_scheme calc
_refine_ls_wR_factor_gt 0.1024
_refine_ls_wR_factor_ref 0.1061
_reflns_Friedel_coverage 0.819
_reflns_Friedel_fraction_full 0.999
_reflns_Friedel_fraction_max 0.995
_reflns_number_gt 9170
_reflns_number_total 10319
_reflns_threshold_expression 'I > 2\s(I)'
_cod_data_source_file ja5b01384_si_001.cif
_cod_data_source_block su1414
_cod_original_sg_symbol_H-M 'P 21'
_cod_database_code 4129370
_shelx_shelxl_version_number 2014/7
_shelx_space_group_comment
;
The symmetry employed for this shelxl refinement is uniquely defined
by the following loop, which should always be used as a source of
symmetry information in preference to the above space-group names.
They are only intended as comments.
;
_shelx_estimated_absorpt_t_min 0.515
_shelx_estimated_absorpt_t_max 0.883
_diffrn_source_monochromator 'Bruker TRIUMPH curved-graphite'

loop_
_space_group_symop_operation_xyz
'x, y, z'
'-x, y+1/2, -z'

loop_
_atom_site_label
_atom_site_type_symbol
_atom_site_fract_x
_atom_site_fract_y
_atom_site_fract_z
_atom_site_U_iso_or_equiv
_atom_site_adp_type
_atom_site_occupancy
_atom_site_site_symmetry_order
_atom_site_calc_flag
_atom_site_refinement_flags_posn
_atom_site_refinement_flags_adp
_atom_site_refinement_flags_occupancy
_atom_site_disorder_assembly
_atom_site_disorder_group
Br1 Br 0.31163(5) 0.01145(9) 0.88455(2) 0.02639(15) Uani 1 1 d . . . . .
Cl1 Cl 0.57647(11) -0.4403(2) 0.92084(5) 0.0231(3) Uani 1 1 d D . . . .
O1 O 0.5090(3) -0.4364(7) 0.82303(13) 0.0203(9) Uani 1 1 d D . . . .
H1O H 0.519(5) -0.593(13) 0.822(2) 0.030 Uiso 1 1 d . U . . .
C1 C 0.4351(4) -0.4068(11) 0.8514(2) 0.0219(13) Uani 1 1 d D . . . .
H1A H 0.4132 -0.5527 0.8609 0.026 Uiso 1 1 calc R U . . .
H1B H 0.3757 -0.3304 0.8357 0.026 Uiso 1 1 calc R U . . .
C2 C 0.4780(4) -0.2727(10) 0.89028(18) 0.0176(11) Uani 1 1 d D . . . .
H2 H 0.5100 -0.1375 0.8798 0.021 Uiso 1 1 calc R U . . .
C3 C 0.4044(4) -0.1996(9) 0.92073(19) 0.0175(12) Uani 1 1 d D . . . .
C4 C 0.3395(4) -0.3891(10) 0.93378(19) 0.0186(12) Uani 1 1 d . . . . .
H4A H 0.3846 -0.5084 0.9466 0.022 Uiso 1 1 calc R U . . .
H4B H 0.2995 -0.4491 0.9072 0.022 Uiso 1 1 calc R U . . .
C5 C 0.2673(5) -0.3297(11) 0.9659(2) 0.0252(13) Uani 1 1 d . . . . .
H5A H 0.3065 -0.3041 0.9949 0.030 Uiso 1 1 calc R U . . .
H5B H 0.2318 -0.1908 0.9566 0.030 Uiso 1 1 calc R U . . .
C6 C 0.1911(4) -0.5089(10) 0.96922(18) 0.0190(12) Uani 1 1 d . . . . .
C7 C 0.2106(5) -0.6838(11) 0.9981(2) 0.0241(14) Uani 1 1 d . . . . .
H7 H 0.2725 -0.6894 1.0169 0.029 Uiso 1 1 calc R U . . .
C8 C 0.1398(5) -0.8511(10) 0.9995(2) 0.0271(15) Uani 1 1 d . . . . .
H8 H 0.1537 -0.9694 1.0194 0.032 Uiso 1 1 calc R U . . .
C9 C 0.0498(5) -0.8459(11) 0.9721(2) 0.0265(14) Uani 1 1 d . . . . .
H9 H 0.0015 -0.9597 0.9731 0.032 Uiso 1 1 calc R U . . .
C10 C 0.0306(5) -0.6722(12) 0.9432(2) 0.0279(15) Uani 1 1 d . . . . .
H10 H -0.0312 -0.6680 0.9241 0.034 Uiso 1 1 calc R U . . .
C11 C 0.1000(5) -0.5052(12) 0.9415(2) 0.0256(13) Uani 1 1 d . . . . .
H11 H 0.0857 -0.3875 0.9214 0.031 Uiso 1 1 calc R U . . .
C12 C 0.4538(5) -0.0625(11) 0.9582(2) 0.0258(14) Uani 1 1 d . . . . .
H12A H 0.4960 -0.1576 0.9787 0.039 Uiso 1 1 calc R U . . .
H12B H 0.4019 0.0071 0.9728 0.039 Uiso 1 1 calc R U . . .
H12C H 0.4954 0.0520 0.9474 0.039 Uiso 1 1 calc R U . . .
Br2 Br 0.79059(5) -0.30392(10) 0.78448(2) 0.02857(16) Uani 1 1 d . . . . .
Cl2 Cl 0.72912(12) 0.0880(3) 0.90007(5) 0.0257(3) Uani 1 1 d . . . . .
O2 O 0.5578(3) 0.1368(8) 0.82124(15) 0.0211(10) Uani 1 1 d . . . . .
H2O H 0.527(7) 0.119(16) 0.807(3) 0.032 Uiso 1 1 d . U . . .
C21 C 0.6601(4) 0.1144(10) 0.8147(2) 0.0194(12) Uani 1 1 d . . . . .
H21A H 0.6935 0.2606 0.8178 0.023 Uiso 1 1 calc R U . . .
H21B H 0.6630 0.0601 0.7850 0.023 Uiso 1 1 calc R U . . .
C22 C 0.7156(4) -0.0459(9) 0.84728(18) 0.0181(12) Uani 1 1 d . . . . .
H22 H 0.6732 -0.1809 0.8484 0.022 Uiso 1 1 calc R U . . .
C23 C 0.8197(4) -0.1173(9) 0.83786(19) 0.0197(12) Uani 1 1 d . . . . .
C24 C 0.8843(4) 0.0773(10) 0.8274(2) 0.0232(13) Uani 1 1 d . . . . .
H24A H 0.8888 0.1842 0.8516 0.028 Uiso 1 1 calc R U . . .
H24B H 0.8497 0.1522 0.8012 0.028 Uiso 1 1 calc R U . . .
C25 C 0.9911(5) 0.0197(12) 0.8196(3) 0.0344(16) Uani 1 1 d . . . . .
H25A H 1.0306 -0.0312 0.8470 0.041 Uiso 1 1 calc R U . . .
H25B H 0.9886 -0.1022 0.7983 0.041 Uiso 1 1 calc R U . . .
C26 C 1.0418(4) 0.2194(11) 0.8028(2) 0.0245(13) Uani 1 1 d . . . . .
C27 C 1.1078(5) 0.3474(11) 0.8298(2) 0.0251(14) Uani 1 1 d . . . . .
H27 H 1.1248 0.3063 0.8594 0.030 Uiso 1 1 calc R U . . .
C28 C 1.1496(5) 0.5347(12) 0.8147(3) 0.0354(17) Uani 1 1 d . . . . .
H28 H 1.1942 0.6223 0.8341 0.043 Uiso 1 1 calc R U . . .
C29 C 1.1278(5) 0.5964(13) 0.7722(3) 0.0415(19) Uani 1 1 d . . . . .
H29 H 1.1566 0.7261 0.7620 0.050 Uiso 1 1 calc R U . . .
C30 C 1.0633(5) 0.4666(16) 0.7443(2) 0.044(2) Uani 1 1 d . . . . .
H30 H 1.0489 0.5042 0.7145 0.053 Uiso 1 1 calc R U . . .
C31 C 1.0202(5) 0.2843(15) 0.7598(2) 0.0403(19) Uani 1 1 d . . . . .
H31 H 0.9741 0.1994 0.7406 0.048 Uiso 1 1 calc R U . . .
C32 C 0.8718(5) -0.2722(11) 0.8724(2) 0.0295(15) Uani 1 1 d . . . . .
H32A H 0.8938 -0.1885 0.8990 0.044 Uiso 1 1 calc R U . . .
H32B H 0.9303 -0.3396 0.8621 0.044 Uiso 1 1 calc R U . . .
H32C H 0.8248 -0.3882 0.8785 0.044 Uiso 1 1 calc R U . . .
Br3 Br 0.35812(6) 0.93086(14) 0.62238(2) 0.0393(2) Uani 1 1 d . . . . .
Cl3 Cl 0.32737(12) 1.2288(3) 0.75172(6) 0.0350(4) Uani 1 1 d . . . . .
O3 O 0.4812(3) 0.8455(8) 0.75733(15) 0.0236(10) Uani 1 1 d . . . . .
H3O H 0.488(6) 0.756(14) 0.771(3) 0.035 Uiso 1 1 d . U . . .
C41 C 0.3923(4) 0.8325(9) 0.72721(19) 0.0181(12) Uani 1 1 d . . . . .
H41A H 0.3358 0.7797 0.7417 0.022 Uiso 1 1 calc R U . . .
H41B H 0.4015 0.7280 0.7037 0.022 Uiso 1 1 calc R U . . .
C42 C 0.3701(4) 1.0619(9) 0.7089(2) 0.0220(13) Uani 1 1 d . . . . .
H42 H 0.4343 1.1268 0.7020 0.026 Uiso 1 1 calc R U . . .
C43 C 0.2913(5) 1.0767(10) 0.6683(2) 0.0251(14) Uani 1 1 d . . . . .
C44 C 0.1942(5) 0.9532(10) 0.6719(2) 0.0237(13) Uani 1 1 d . . . . .
H44A H 0.1649 1.0142 0.6968 0.028 Uiso 1 1 calc R U . . .
H44B H 0.2107 0.7963 0.6784 0.028 Uiso 1 1 calc R U . . .
C45 C 0.1137(5) 0.9635(13) 0.6314(3) 0.0392(18) Uani 1 1 d . . . . .
H45A H 0.0908 1.1182 0.6266 0.047 Uiso 1 1 calc R U . . .
H45B H 0.1439 0.9158 0.6058 0.047 Uiso 1 1 calc R U . . .
C46 C 0.0247(5) 0.8193(11) 0.6359(2) 0.0286(15) Uani 1 1 d . . . . .
C47 C 0.0141(6) 0.6182(14) 0.6156(3) 0.047(2) Uani 1 1 d . . . . .
H47 H 0.0633 0.5716 0.5985 0.057 Uiso 1 1 calc R U . . .
C48 C -0.0664(7) 0.4817(15) 0.6195(4) 0.066(3) Uani 1 1 d . . . . .
H48 H -0.0726 0.3439 0.6048 0.080 Uiso 1 1 calc R U . . .
C49 C -0.1367(7) 0.544(2) 0.6442(4) 0.072(3) Uani 1 1 d . . . . .
H49 H -0.1917 0.4488 0.6470 0.086 Uiso 1 1 calc R U . . .
C50 C -0.1281(6) 0.7439(19) 0.6650(3) 0.055(3) Uani 1 1 d . . . . .
H50 H -0.1769 0.7880 0.6825 0.066 Uiso 1 1 calc R U . . .
C51 C -0.0467(6) 0.8833(15) 0.6603(3) 0.0439(19) Uani 1 1 d . . . . .
H51 H -0.0415 1.0234 0.6742 0.053 Uiso 1 1 calc R U . . .
C52 C 0.2730(6) 1.3162(12) 0.6535(3) 0.0400(19) Uani 1 1 d . . . . .
H52A H 0.2255 1.3857 0.6705 0.060 Uiso 1 1 calc R U . . .
H52B H 0.2451 1.3190 0.6228 0.060 Uiso 1 1 calc R U . . .
H52C H 0.3368 1.3974 0.6579 0.060 Uiso 1 1 calc R U . . .
Br4 Br 0.65249(11) -0.30524(18) 0.51981(4) 0.0814(4) Uani 1 1 d . . . . .
Cl4 Cl 0.8371(5) 0.2586(11) 0.48240(19) 0.1116(16) Uani 0.6667 1 d D U P A 1
O4 O 0.9552(10) -0.201(3) 0.5101(5) 0.109(2) Uani 0.6667 1 d D U P A 1
H4 H 0.9773 -0.0922 0.4976 0.131 Uiso 0.6667 1 calc R U P A 1
C61 C 0.8842(13) -0.123(4) 0.5383(6) 0.101(2) Uani 0.6667 1 d D U P A 1
H61A H 0.9149 -0.0159 0.5602 0.121 Uiso 0.6667 1 calc R U P A 1
H61B H 0.8536 -0.2467 0.5528 0.121 Uiso 0.6667 1 calc R U P A 1
C62 C 0.8049(12) -0.008(3) 0.5006(7) 0.100(2) Uani 0.6667 1 d D U P A 1
H62 H 0.7992 -0.1079 0.4748 0.120 Uiso 0.6667 1 calc R U P A 1
Cl4A Cl 0.8428(8) -0.2340(17) 0.4673(3) 0.086(2) Uiso 0.3333 1 d D U P A 2
O4A O 0.9916(16) 0.036(5) 0.5225(9) 0.106(3) Uiso 0.3333 1 d D U P A 2
H4A1 H 1.0291 0.1463 0.5282 0.128 Uiso 0.3333 1 calc R U P A 2
C61A C 0.8915(16) 0.097(7) 0.5237(16) 0.102(2) Uiso 0.3333 1 d D U P A 2
H61C H 0.8859 0.1468 0.5535 0.123 Uiso 0.3333 1 calc R U P A 2
H61D H 0.8762 0.2261 0.5043 0.123 Uiso 0.3333 1 calc R U P A 2
C62A C 0.8191(16) -0.060(7) 0.5122(12) 0.100(2) Uiso 0.3333 1 d D U P A 2
H62A H 0.8337 -0.1655 0.5369 0.120 Uiso 0.3333 1 calc R U P A 2
C63 C 0.7032(7) -0.0007(15) 0.5148(3) 0.053(2) Uani 1 1 d D . . . .
C64 C 0.7003(6) 0.1134(14) 0.5579(2) 0.0419(19) Uani 1 1 d . . . . .
H64A H 0.7346 0.2577 0.5571 0.050 Uiso 1 1 calc R U . . .
H64B H 0.7397 0.0235 0.5808 0.050 Uiso 1 1 calc R U . . .
C65 C 0.5965(6) 0.1537(14) 0.5708(2) 0.0381(18) Uani 1 1 d . . . . .
H65A H 0.5605 0.2663 0.5515 0.046 Uiso 1 1 calc R U . . .
H65B H 0.5569 0.0153 0.5674 0.046 Uiso 1 1 calc R U . . .
C66 C 0.6051(5) 0.2318(12) 0.6172(2) 0.0286(14) Uani 1 1 d . . . . .
C67 C 0.6439(6) 0.0940(12) 0.6506(2) 0.0343(16) Uani 1 1 d . . . . .
H67 H 0.6664 -0.0492 0.6441 0.041 Uiso 1 1 calc R U . . .
C68 C 0.6507(6) 0.1584(14) 0.6929(2) 0.0422(19) Uani 1 1 d . . . . .
H68 H 0.6771 0.0598 0.7154 0.051 Uiso 1 1 calc R U . . .
C69 C 0.6195(5) 0.3652(13) 0.7030(2) 0.0341(16) Uani 1 1 d . . . . .
H69 H 0.6242 0.4090 0.7324 0.041 Uiso 1 1 calc R U . . .
C70 C 0.5818(5) 0.5086(12) 0.6710(2) 0.0313(15) Uani 1 1 d . . . . .
H70 H 0.5609 0.6527 0.6778 0.038 Uiso 1 1 calc R U . . .
C71 C 0.5747(5) 0.4391(13) 0.6283(2) 0.0322(15) Uani 1 1 d . . . . .
H71 H 0.5480 0.5378 0.6059 0.039 Uiso 1 1 calc R U . . .
C72 C 0.6302(10) 0.1038(17) 0.4774(2) 0.070(3) Uani 1 1 d . . . . .
H72A H 0.6555 0.2492 0.4704 0.106 Uiso 1 1 calc R U . . .
H72B H 0.5636 0.1201 0.4863 0.106 Uiso 1 1 calc R U . . .
H72C H 0.6254 0.0081 0.4518 0.106 Uiso 1 1 calc R U . . .

loop_
_atom_site_aniso_label
_atom_site_aniso_U_11
_atom_site_aniso_U_22
_atom_site_aniso_U_33
_atom_site_aniso_U_23
_atom_site_aniso_U_13
_atom_site_aniso_U_12
Br1 0.0273(3) 0.0158(3) 0.0359(4) 0.0012(3) 0.0037(3) 0.0039(2)
Cl1 0.0180(7) 0.0271(8) 0.0235(7) 0.0034(6) 0.0010(6) 0.0038(6)
O1 0.026(2) 0.017(2) 0.020(2) -0.0014(16) 0.0091(17) 0.0012(16)
C1 0.018(3) 0.023(3) 0.026(3) -0.004(3) 0.007(2) -0.001(2)
C2 0.015(3) 0.017(3) 0.021(3) -0.001(2) 0.004(2) -0.004(2)
C3 0.016(3) 0.015(3) 0.021(3) -0.004(2) 0.000(2) 0.002(2)
C4 0.025(3) 0.013(2) 0.018(3) -0.001(2) 0.006(2) -0.001(2)
C5 0.023(3) 0.024(3) 0.031(3) -0.005(3) 0.010(3) 0.000(3)
C6 0.020(3) 0.023(3) 0.016(3) -0.006(2) 0.007(2) 0.002(2)
C7 0.024(3) 0.031(3) 0.019(3) -0.004(3) 0.011(3) 0.007(3)
C8 0.041(4) 0.021(3) 0.022(3) 0.003(2) 0.015(3) 0.009(3)
C9 0.027(3) 0.027(3) 0.028(3) -0.005(3) 0.012(3) -0.005(3)
C10 0.022(3) 0.039(4) 0.024(3) -0.004(3) 0.004(3) -0.001(3)
C11 0.027(3) 0.031(3) 0.020(3) 0.003(3) 0.007(2) 0.005(3)
C12 0.025(3) 0.025(3) 0.028(3) -0.006(3) 0.004(3) -0.008(3)
Br2 0.0361(4) 0.0192(3) 0.0319(4) -0.0053(3) 0.0100(3) -0.0004(3)
Cl2 0.0292(8) 0.0314(8) 0.0166(7) -0.0029(6) 0.0034(6) 0.0030(6)
O2 0.013(2) 0.023(2) 0.027(3) -0.0001(19) 0.0003(17) 0.0001(17)
C21 0.016(3) 0.018(3) 0.024(3) 0.001(2) 0.002(2) 0.002(2)
C22 0.018(3) 0.017(3) 0.020(3) 0.000(2) 0.002(2) -0.001(2)
C23 0.021(3) 0.015(3) 0.023(3) 0.001(2) 0.001(2) 0.001(2)
C24 0.016(3) 0.017(3) 0.038(4) -0.002(3) 0.008(3) 0.003(2)
C25 0.018(3) 0.027(3) 0.061(5) -0.002(4) 0.013(3) 0.001(3)
C26 0.017(3) 0.021(3) 0.037(4) -0.004(3) 0.011(3) 0.006(3)
C27 0.018(3) 0.032(3) 0.025(3) 0.000(3) 0.003(3) 0.005(3)
C28 0.016(3) 0.034(4) 0.056(5) -0.017(4) 0.005(3) -0.001(3)
C29 0.022(4) 0.038(4) 0.068(6) 0.016(4) 0.019(4) 0.006(3)
C30 0.030(4) 0.078(6) 0.027(4) 0.021(4) 0.012(3) 0.018(4)
C31 0.024(4) 0.069(5) 0.028(4) -0.013(4) 0.004(3) -0.004(4)
C32 0.025(3) 0.027(3) 0.036(4) 0.011(3) -0.001(3) 0.008(3)
Br3 0.0373(4) 0.0527(5) 0.0279(4) -0.0011(3) 0.0049(3) -0.0062(3)
Cl3 0.0300(8) 0.0304(9) 0.0401(10) -0.0202(7) -0.0104(7) 0.0123(7)
O3 0.022(2) 0.021(2) 0.026(2) 0.0032(18) -0.0021(19) 0.0017(18)
C41 0.016(3) 0.017(3) 0.020(3) -0.001(2) -0.001(2) 0.000(2)
C42 0.016(3) 0.017(3) 0.032(3) 0.000(2) -0.001(2) 0.000(2)
C43 0.024(3) 0.018(3) 0.032(4) 0.003(3) 0.000(3) -0.001(2)
C44 0.023(3) 0.018(3) 0.028(3) -0.001(2) -0.003(3) -0.004(2)
C45 0.029(4) 0.041(5) 0.043(4) 0.009(3) -0.011(3) -0.011(3)
C46 0.020(3) 0.030(4) 0.032(4) 0.006(3) -0.009(3) 0.000(3)
C47 0.031(4) 0.039(4) 0.070(6) -0.013(4) -0.001(4) 0.000(3)
C48 0.043(5) 0.036(5) 0.113(9) -0.004(5) -0.013(5) -0.011(4)
C49 0.034(5) 0.080(8) 0.093(8) 0.037(7) -0.018(5) -0.027(5)
C50 0.027(4) 0.089(8) 0.049(5) 0.017(5) 0.005(4) 0.009(4)
C51 0.043(4) 0.045(5) 0.042(5) 0.000(4) -0.002(4) 0.005(4)
C52 0.038(4) 0.025(4) 0.050(5) 0.014(3) -0.014(4) -0.006(3)
Br4 0.1331(11) 0.0389(5) 0.0796(7) -0.0063(5) 0.0402(7) -0.0103(6)
Cl4 0.131(3) 0.121(3) 0.095(3) 0.000(3) 0.055(3) -0.026(3)
O4 0.107(4) 0.110(4) 0.110(4) -0.003(3) 0.017(3) 0.003(3)
C61 0.100(2) 0.102(2) 0.100(2) -0.0007(16) 0.0182(16) 0.0008(16)
C62 0.101(2) 0.102(2) 0.099(2) -0.0004(16) 0.0200(16) -0.0016(16)
C63 0.078(6) 0.042(4) 0.046(5) -0.006(4) 0.035(4) -0.010(5)
C64 0.060(5) 0.040(4) 0.028(4) 0.001(3) 0.014(4) -0.006(4)
C65 0.041(4) 0.048(5) 0.024(4) -0.003(3) -0.004(3) 0.009(3)
C66 0.030(3) 0.031(4) 0.024(3) 0.000(3) 0.002(3) -0.006(3)
C67 0.044(4) 0.029(3) 0.029(4) 0.002(3) 0.006(3) 0.004(3)
C68 0.051(5) 0.049(5) 0.027(4) 0.010(3) 0.006(3) 0.008(4)
C69 0.036(4) 0.045(4) 0.025(4) -0.007(3) 0.013(3) -0.006(3)
C70 0.032(3) 0.022(3) 0.043(4) 0.000(3) 0.015(3) -0.003(3)
C71 0.033(4) 0.035(4) 0.029(4) 0.009(3) 0.005(3) 0.004(3)
C72 0.146(10) 0.054(5) 0.009(3) -0.001(4) 0.004(5) 0.004(6)

loop_
_atom_type_symbol
_atom_type_description
_atom_type_scat_dispersion_real
_atom_type_scat_dispersion_imag
_atom_type_scat_source
C C 0.0033 0.0016 'International Tables Vol C Tables 4.2.6.8 and 6.1.1.4'
H H 0.0000 0.0000 'International Tables Vol C Tables 4.2.6.8 and 6.1.1.4'
O O 0.0106 0.0060 'International Tables Vol C Tables 4.2.6.8 and 6.1.1.4'
Cl Cl 0.1484 0.1585 'International Tables Vol C Tables 4.2.6.8 and 6.1.1.4'
Br Br -0.2901 2.4595 'International Tables Vol C Tables 4.2.6.8 and 6.1.1.4'

loop_
_geom_angle_atom_site_label_1
_geom_angle_atom_site_label_2
_geom_angle_atom_site_label_3
_geom_angle
C1 O1 H1O 104(4)
O1 C1 C2 110.2(5)
O1 C1 H1A 109.6
C2 C1 H1A 109.6
O1 C1 H1B 109.6
C2 C1 H1B 109.6
H1A C1 H1B 108.1
C1 C2 C3 116.7(5)
C1 C2 Cl1 106.7(4)
C3 C2 Cl1 108.7(4)
C1 C2 H2 108.2
C3 C2 H2 108.2
Cl1 C2 H2 108.2
C12 C3 C4 114.2(5)
C12 C3 C2 112.8(5)
C4 C3 C2 113.1(5)
C12 C3 Br1 104.7(4)
C4 C3 Br1 107.0(4)
C2 C3 Br1 103.8(4)
C3 C4 C5 115.8(5)
C3 C4 H4A 108.3
C5 C4 H4A 108.3
C3 C4 H4B 108.3
C5 C4 H4B 108.3
H4A C4 H4B 107.4
C6 C5 C4 112.0(5)
C6 C5 H5A 109.2
C4 C5 H5A 109.2
C6 C5 H5B 109.2
C4 C5 H5B 109.2
H5A C5 H5B 107.9
C7 C6 C11 118.8(6)
C7 C6 C5 121.8(6)
C11 C6 C5 119.4(6)
C6 C7 C8 120.5(6)
C6 C7 H7 119.7
C8 C7 H7 119.7
C9 C8 C7 120.4(6)
C9 C8 H8 119.8
C7 C8 H8 119.8
C8 C9 C10 119.1(6)
C8 C9 H9 120.4
C10 C9 H9 120.4
C11 C10 C9 121.1(6)
C11 C10 H10 119.5
C9 C10 H10 119.5
C10 C11 C6 120.1(6)
C10 C11 H11 119.9
C6 C11 H11 119.9
C3 C12 H12A 109.5
C3 C12 H12B 109.5
H12A C12 H12B 109.5
C3 C12 H12C 109.5
H12A C12 H12C 109.5
H12B C12 H12C 109.5
C21 O2 H2O 118(9)
O2 C21 C22 110.9(5)
O2 C21 H21A 109.5
C22 C21 H21A 109.5
O2 C21 H21B 109.5
C22 C21 H21B 109.5
H21A C21 H21B 108.1
C21 C22 C23 115.2(5)
C21 C22 Cl2 107.2(4)
C23 C22 Cl2 108.9(4)
C21 C22 H22 108.5
C23 C22 H22 108.5
Cl2 C22 H22 108.5
C32 C23 C24 114.1(5)
C32 C23 C22 112.2(5)
C24 C23 C22 112.7(5)
C32 C23 Br2 104.9(4)
C24 C23 Br2 107.8(4)
C22 C23 Br2 104.1(4)
C23 C24 C25 115.7(5)
C23 C24 H24A 108.4
C25 C24 H24A 108.4
C23 C24 H24B 108.4
C25 C24 H24B 108.4
H24A C24 H24B 107.4
C26 C25 C24 110.6(6)
C26 C25 H25A 109.5
C24 C25 H25A 109.5
C26 C25 H25B 109.5
C24 C25 H25B 109.5
H25A C25 H25B 108.1
C27 C26 C31 117.6(7)
C27 C26 C25 121.2(6)
C31 C26 C25 121.2(7)
C26 C27 C28 120.8(6)
C26 C27 H27 119.6
C28 C27 H27 119.6
C29 C28 C27 121.0(7)
C29 C28 H28 119.5
C27 C28 H28 119.5
C28 C29 C30 118.8(7)
C28 C29 H29 120.6
C30 C29 H29 120.6
C31 C30 C29 119.8(7)
C31 C30 H30 120.1
C29 C30 H30 120.1
C30 C31 C26 121.9(7)
C30 C31 H31 119.0
C26 C31 H31 119.0
C23 C32 H32A 109.5
C23 C32 H32B 109.5
H32A C32 H32B 109.5
C23 C32 H32C 109.5
H32A C32 H32C 109.5
H32B C32 H32C 109.5
C41 O3 H3O 113(7)
O3 C41 C42 107.5(5)
O3 C41 H41A 110.2
C42 C41 H41A 110.2
O3 C41 H41B 110.2
C42 C41 H41B 110.2
H41A C41 H41B 108.5
C41 C42 C43 116.1(5)
C41 C42 Cl3 107.3(4)
C43 C42 Cl3 108.6(4)
C41 C42 H42 108.2
C43 C42 H42 108.2
Cl3 C42 H42 108.2
C44 C43 C52 112.6(6)
C44 C43 C42 114.0(5)
C52 C43 C42 111.5(5)
C44 C43 Br3 108.3(4)
C52 C43 Br3 105.8(5)
C42 C43 Br3 103.8(4)
C43 C44 C45 115.3(5)
C43 C44 H44A 108.5
C45 C44 H44A 108.5
C43 C44 H44B 108.5
C45 C44 H44B 108.5
H44A C44 H44B 107.5
C46 C45 C44 112.0(6)
C46 C45 H45A 109.2
C44 C45 H45A 109.2
C46 C45 H45B 109.2
C44 C45 H45B 109.2
H45A C45 H45B 107.9
C51 C46 C47 118.4(7)
C51 C46 C45 121.3(7)
C47 C46 C45 120.3(7)
C46 C47 C48 121.5(9)
C46 C47 H47 119.2
C48 C47 H47 119.2
C49 C48 C47 120.2(9)
C49 C48 H48 119.9
C47 C48 H48 119.9
C48 C49 C50 119.7(8)
C48 C49 H49 120.2
C50 C49 H49 120.2
C49 C50 C51 119.7(9)
C49 C50 H50 120.2
C51 C50 H50 120.2
C46 C51 C50 120.5(8)
C46 C51 H51 119.7
C50 C51 H51 119.7
C43 C52 H52A 109.5
C43 C52 H52B 109.5
H52A C52 H52B 109.5
C43 C52 H52C 109.5
H52A C52 H52C 109.5
H52B C52 H52C 109.5
C61 O4 H4 109.5
O4 C61 C62 96.7(14)
O4 C61 H61A 112.4
C62 C61 H61A 112.4
O4 C61 H61B 112.4
C62 C61 H61B 112.4
H61A C61 H61B 110.0
C63 C62 C61 109.2(13)
C63 C62 Cl4 110.0(11)
C61 C62 Cl4 117.1(15)
C63 C62 H62 106.7
C61 C62 H62 106.7
Cl4 C62 H62 106.7
C61A O4A H4A1 109.5
C62A C61A O4A 117(3)
C62A C61A H61C 108.0
O4A C61A H61C 108.0
C62A C61A H61D 108.0
O4A C61A H61D 108.0
H61C C61A H61D 107.2
C61A C62A C63 119(3)
C61A C62A Cl4A 114(2)
C63 C62A Cl4A 116.4(16)
C61A C62A H62A 100.8
C63 C62A H62A 100.8
Cl4A C62A H62A 100.8
C62 C63 C64 114.6(12)
C62 C63 C72 107.2(10)
C64 C63 C72 112.9(8)
C64 C63 C62A 107.0(12)
C72 C63 C62A 124.4(17)
C62 C63 Br4 109.6(10)
C64 C63 Br4 107.6(5)
C72 C63 Br4 104.6(6)
C62A C63 Br4 98.2(17)
C63 C64 C65 116.6(7)
C63 C64 H64A 108.1
C65 C64 H64A 108.1
C63 C64 H64B 108.1
C65 C64 H64B 108.1
H64A C64 H64B 107.3
C66 C65 C64 110.8(6)
C66 C65 H65A 109.5
C64 C65 H65A 109.5
C66 C65 H65B 109.5
C64 C65 H65B 109.5
H65A C65 H65B 108.1
C71 C66 C67 117.1(6)
C71 C66 C65 122.6(6)
C67 C66 C65 120.3(7)
C68 C67 C66 121.6(7)
C68 C67 H67 119.2
C66 C67 H67 119.2
C67 C68 C69 120.0(7)
C67 C68 H68 120.0
C69 C68 H68 120.0
C70 C69 C68 120.5(7)
C70 C69 H69 119.8
C68 C69 H69 119.8
C69 C70 C71 118.5(7)
C69 C70 H70 120.8
C71 C70 H70 120.8
C66 C71 C70 122.3(7)
C66 C71 H71 118.9
C70 C71 H71 118.9
C63 C72 H72A 109.5
C63 C72 H72B 109.5
H72A C72 H72B 109.5
C63 C72 H72C 109.5
H72A C72 H72C 109.5
H72B C72 H72C 109.5

loop_
_geom_bond_atom_site_label_1
_geom_bond_atom_site_label_2
_geom_bond_distance
Br1 C3 2.015(6)
Cl1 C2 1.825(6)
O1 C1 1.432(7)
O1 H1O 0.96(8)
C1 C2 1.505(8)
C1 H1A 0.9900
C1 H1B 0.9900
C2 C3 1.531(7)
C2 H2 1.0000
C3 C12 1.508(8)
C3 C4 1.531(8)
C4 C5 1.535(8)
C4 H4A 0.9900
C4 H4B 0.9900
C5 C6 1.505(9)
C5 H5A 0.9900
C5 H5B 0.9900
C6 C7 1.390(9)
C6 C11 1.396(8)
C7 C8 1.394(9)
C7 H7 0.9500
C8 C9 1.378(10)
C8 H8 0.9500
C9 C10 1.387(10)
C9 H9 0.9500
C10 C11 1.382(10)
C10 H10 0.9500
C11 H11 0.9500
C12 H12A 0.9800
C12 H12B 0.9800
C12 H12C 0.9800
Br2 C23 2.004(6)
Cl2 C22 1.822(6)
O2 C21 1.426(7)
O2 H2O 0.58(8)
C21 C22 1.521(8)
C21 H21A 0.9900
C21 H21B 0.9900
C22 C23 1.532(8)
C22 H22 1.0000
C23 C32 1.523(8)
C23 C24 1.527(8)
C24 C25 1.529(8)
C24 H24A 0.9900
C24 H24B 0.9900
C25 C26 1.519(10)
C25 H25A 0.9900
C25 H25B 0.9900
C26 C27 1.374(9)
C26 C31 1.388(10)
C27 C28 1.378(10)
C27 H27 0.9500
C28 C29 1.370(11)
C28 H28 0.9500
C29 C30 1.381(12)
C29 H29 0.9500
C30 C31 1.366(12)
C30 H30 0.9500
C31 H31 0.9500
C32 H32A 0.9800
C32 H32B 0.9800
C32 H32C 0.9800
Br3 C43 2.001(7)
Cl3 C42 1.831(6)
O3 C41 1.414(7)
O3 H3O 0.69(8)
C41 C42 1.514(8)
C41 H41A 0.9900
C41 H41B 0.9900
C42 C43 1.536(9)
C42 H42 1.0000
C43 C44 1.522(9)
C43 C52 1.531(9)
C44 C45 1.543(9)
C44 H44A 0.9900
C44 H44B 0.9900
C45 C46 1.504(10)
C45 H45A 0.9900
C45 H45B 0.9900
C46 C51 1.362(11)
C46 C47 1.370(11)
C47 C48 1.380(12)
C47 H47 0.9500
C48 C49 1.354(16)
C48 H48 0.9500
C49 C50 1.373(16)
C49 H49 0.9500
C50 C51 1.406(13)
C50 H50 0.9500
C51 H51 0.9500
C52 H52A 0.9800
C52 H52B 0.9800
C52 H52C 0.9800
Br4 C63 1.979(9)
Cl4 C62 1.78(2)
O4 C61 1.466(18)
O4 H4 0.8400
C61 C62 1.63(3)
C61 H61A 0.9900
C61 H61B 0.9900
C62 C63 1.497(16)
C62 H62 1.0000
Cl4A C62A 1.82(2)
O4A C61A 1.40(2)
O4A H4A1 0.8400
C61A C62A 1.37(5)
C61A H61C 0.9900
C61A H61D 0.9900
C62A C63 1.61(2)
C62A H62A 1.0000
C63 C64 1.516(11)
C63 C72 1.548(13)
C64 C65 1.527(11)
C64 H64A 0.9900
C64 H64B 0.9900
C65 C66 1.512(9)
C65 H65A 0.9900
C65 H65B 0.9900
C66 C71 1.379(10)
C66 C67 1.378(10)
C67 C68 1.367(10)
C67 H67 0.9500
C68 C69 1.370(11)
C68 H68 0.9500
C69 C70 1.365(10)
C69 H69 0.9500
C70 C71 1.387(10)
C70 H70 0.9500
C71 H71 0.9500
C72 H72A 0.9800
C72 H72B 0.9800
C72 H72C 0.9800

loop_
_geom_hbond_atom_site_label_D
_geom_hbond_atom_site_label_H
_geom_hbond_atom_site_label_A
_geom_hbond_distance_DH
_geom_hbond_distance_HA
_geom_hbond_distance_DA
_geom_hbond_angle_DHA
_geom_hbond_site_symmetry_A
O1 H1O O2 0.96(8) 1.72(8) 2.667(6) 170(7) 1_545
O2 H2O O3 0.58(8) 2.29(9) 2.750(6) 139(11) 1_545
O3 H3O O1 0.69(8) 1.98(8) 2.653(6) 164(10) 1_565
O4 H4 Cl4 0.84 2.83 3.257(17) 113.1 .
O4 H4 O4 0.84 2.56 3.350(12) 157.1 2_756
O4A H4A1 Cl4A 0.84 1.85 2.61(3) 148.1 2_756

loop_
_geom_torsion_atom_site_label_1
_geom_torsion_atom_site_label_2
_geom_torsion_atom_site_label_3
_geom_torsion_atom_site_label_4
_geom_torsion
O1 C1 C2 C3 172.0(5)
O1 C1 C2 Cl1 -66.3(5)
C1 C2 C3 C12 -178.8(5)
Cl1 C2 C3 C12 60.5(6)
C1 C2 C3 C4 49.6(7)
Cl1 C2 C3 C4 -71.0(5)
C1 C2 C3 Br1 -66.1(6)
Cl1 C2 C3 Br1 173.3(3)
C12 C3 C4 C5 46.4(7)
C2 C3 C4 C5 177.3(5)
Br1 C3 C4 C5 -69.0(6)
C3 C4 C5 C6 167.2(5)
C4 C5 C6 C7 87.8(7)
C4 C5 C6 C11 -89.6(7)
C11 C6 C7 C8 -0.6(8)
C5 C6 C7 C8 -178.0(5)
C6 C7 C8 C9 0.4(9)
C7 C8 C9 C10 0.1(9)
C8 C9 C10 C11 -0.2(9)
C9 C10 C11 C6 -0.1(9)
C7 C6 C11 C10 0.5(9)
C5 C6 C11 C10 178.0(5)
O2 C21 C22 C23 168.6(5)
O2 C21 C22 Cl2 -70.1(5)
C21 C22 C23 C32 178.4(5)
Cl2 C22 C23 C32 57.9(6)
C21 C22 C23 C24 47.9(7)
Cl2 C22 C23 C24 -72.6(6)
C21 C22 C23 Br2 -68.7(5)
Cl2 C22 C23 Br2 170.8(3)
C32 C23 C24 C25 47.8(8)
C22 C23 C24 C25 177.4(6)
Br2 C23 C24 C25 -68.3(6)
C23 C24 C25 C26 171.2(6)
C24 C25 C26 C27 99.3(7)
C24 C25 C26 C31 -78.1(8)
C31 C26 C27 C28 0.8(9)
C25 C26 C27 C28 -176.7(6)
C26 C27 C28 C29 -1.0(10)
C27 C28 C29 C30 -0.3(10)
C28 C29 C30 C31 1.9(11)
C29 C30 C31 C26 -2.2(11)
C27 C26 C31 C30 0.9(10)
C25 C26 C31 C30 178.3(6)
O3 C41 C42 C43 166.4(5)
O3 C41 C42 Cl3 -72.0(5)
C41 C42 C43 C44 49.5(7)
Cl3 C42 C43 C44 -71.4(6)
C41 C42 C43 C52 178.4(6)
Cl3 C42 C43 C52 57.5(7)
C41 C42 C43 Br3 -68.2(6)
Cl3 C42 C43 Br3 170.9(3)
C52 C43 C44 C45 52.1(8)
C42 C43 C44 C45 -179.6(6)
Br3 C43 C44 C45 -64.5(6)
C43 C44 C45 C46 174.2(6)
C44 C45 C46 C51 77.5(9)
C44 C45 C46 C47 -102.2(8)
C51 C46 C47 C48 -0.1(12)
C45 C46 C47 C48 179.5(8)
C46 C47 C48 C49 -0.8(15)
C47 C48 C49 C50 0.7(15)
C48 C49 C50 C51 0.4(14)
C47 C46 C51 C50 1.2(11)
C45 C46 C51 C50 -178.4(7)
C49 C50 C51 C46 -1.4(13)
O4 C61 C62 C63 155.0(16)
O4 C61 C62 Cl4 -79.3(18)
O4A C61A C62A C63 178(3)
O4A C61A C62A Cl4A -38(6)
C61 C62 C63 C64 55.6(18)
Cl4 C62 C63 C64 -74.1(14)
C61 C62 C63 C72 -178.3(14)
Cl4 C62 C63 C72 51.9(16)
C61 C62 C63 Br4 -65.4(17)
Cl4 C62 C63 Br4 164.9(9)
C61A C62A C63 C64 -46(4)
Cl4A C62A C63 C64 171(2)
C61A C62A C63 C72 89(4)
Cl4A C62A C63 C72 -54(4)
C61A C62A C63 Br4 -157(4)
Cl4A C62A C63 Br4 60(3)
C62 C63 C64 C65 171.7(10)
C72 C63 C64 C65 48.7(10)
C62A C63 C64 C65 -170.8(19)
Br4 C63 C64 C65 -66.2(8)
C63 C64 C65 C66 170.3(7)
C64 C65 C66 C71 115.2(8)
C64 C65 C66 C67 -65.3(9)
C71 C66 C67 C68 0.9(11)
C65 C66 C67 C68 -178.7(7)
C66 C67 C68 C69 -0.7(12)
C67 C68 C69 C70 -0.2(12)
C68 C69 C70 C71 0.8(10)
C67 C66 C71 C70 -0.3(10)
C65 C66 C71 C70 179.3(7)
C69 C70 C71 C66 -0.5(10)
